data_4503459
loop_
_publ_author_name
'Yue, Wei'
'Tian, HongKun'
'Hu, Ninghai'
'Geng, Yanhou'
'Wang, Fosong'

_publ_section_title
;
 Crystal Packing Motifs of Oligothiophenes End-Capped withN-Containing
 Aryls
;
_journal_issue 7
_journal_name_full 'Crystal Growth &amp; Design'
_journal_page_first 2352
_journal_paper_doi 10.1021/cg701148z
_journal_volume 8
_journal_year 2008
_chemical_formula_sum 'C26 H16 N2 S4'
_chemical_formula_weight 484.65
_chemical_name_systematic
; 
 ? 
;
_space_group_IT_number 9
_symmetry_cell_setting monoclinic
_symmetry_space_group_name_Hall 'C -2yc'
_symmetry_space_group_name_H-M 'C 1 c 1'
_atom_sites_solution_hydrogens geom
_atom_sites_solution_primary direct
_atom_sites_solution_secondary difmap
_audit_creation_method SHELXL-97
_cell_angle_alpha 90.00
_cell_angle_beta 91.229(3)
_cell_angle_gamma 90.00
_cell_formula_units_Z 8
_cell_length_a 9.750(2)
_cell_length_b 16.272(3)
_cell_length_c 27.749(6)
_cell_measurement_reflns_used 5365
_cell_measurement_temperature 293(2)
_cell_measurement_theta_max 25.98
_cell_measurement_theta_min 2.44
_cell_volume 4401.4(15)
_computing_cell_refinement 'Bruker SMART'
_computing_data_collection 'Bruker SMART'
_computing_data_reduction 'Bruker SAINT'
_computing_molecular_graphics 'Bruker SHELXTL'
_computing_publication_material 'Bruker SHELXTL'
_computing_structure_refinement 'SHELXL-97 (Sheldrick, 1997)'
_computing_structure_solution 'SHELXS-97 (Sheldrick, 1990)'
_diffrn_ambient_temperature 293(2)
_diffrn_measured_fraction_theta_full 0.999
_diffrn_measured_fraction_theta_max 0.999
_diffrn_measurement_device_type 'CCD area detector'
_diffrn_measurement_method 'phi and omega scans'
_diffrn_radiation_monochromator graphite
_diffrn_radiation_source 'fine-focus sealed tube'
_diffrn_radiation_type MoK\a
_diffrn_radiation_wavelength 0.71073
_diffrn_reflns_av_R_equivalents 0.0196
_diffrn_reflns_av_sigmaI/netI 0.0255
_diffrn_reflns_limit_h_max 12
_diffrn_reflns_limit_h_min -7
_diffrn_reflns_limit_k_max 20
_diffrn_reflns_limit_k_min -19
_diffrn_reflns_limit_l_max 33
_diffrn_reflns_limit_l_min -34
_diffrn_reflns_number 12221
_diffrn_reflns_theta_full 26.02
_diffrn_reflns_theta_max 26.02
_diffrn_reflns_theta_min 1.47
_exptl_absorpt_coefficient_mu 0.450
_exptl_absorpt_correction_T_max 0.9476
_exptl_absorpt_correction_T_min 0.8533
_exptl_absorpt_correction_type multi-scan
_exptl_crystal_density_diffrn 1.463
_exptl_crystal_density_method 'not measured'
_exptl_crystal_F_000 2000
_exptl_crystal_size_max 0.36
_exptl_crystal_size_mid 0.26
_exptl_crystal_size_min 0.12
_refine_diff_density_max 0.230
_refine_diff_density_min -0.250
_refine_diff_density_rms 0.060
_refine_ls_abs_structure_details 'Flack H D (1983), Acta Cryst. A39, 876-881'
_refine_ls_abs_structure_Flack -0.02(5)
_refine_ls_extinction_method none
_refine_ls_goodness_of_fit_ref 1.030
_refine_ls_hydrogen_treatment constr
_refine_ls_matrix_type full
_refine_ls_number_parameters 577
_refine_ls_number_reflns 5805
_refine_ls_number_restraints 2
_refine_ls_restrained_S_all 1.030
_refine_ls_R_factor_all 0.0386
_refine_ls_R_factor_gt 0.0349
_refine_ls_shift/su_max 0.000
_refine_ls_shift/su_mean 0.000
_refine_ls_structure_factor_coef Fsqd
_refine_ls_weighting_details 'calc w=1/[\s^2^(Fo^2^)+(0.0601P)^2^+0.3362P] where P=(Fo^2^+2Fc^2^)/3'
_refine_ls_weighting_scheme calc
_refine_ls_wR_factor_gt 0.0884
_refine_ls_wR_factor_ref 0.0918
_reflns_number_gt 5320
_reflns_number_total 5805
_reflns_threshold_expression >2sigma(I)
_cod_data_source_file cg701148z-file002.cif
_cod_data_source_block o-PyTh4
_cod_depositor_comments
;
The following automatic conversions were performed:

'_symmetry_cell_setting' value 'Monoclinic' changed to 'monoclinic'
according to /home/saulius/struct/CIF-dictionaries/cif_core.dic
dictionary named 'cif_core.dic' version 2.4.1 from
2010-06-29.

'_exptl_absorpt_correction_type' value 'Multi-scan'
changed to 'multi-scan' according to
/home/saulius/struct/CIF-dictionaries/cif_core.dic dictionary named
'cif_core.dic' version 2.4.1 from 2010-06-29.

Automatic conversion script
Id: cif_fix_values 1715 2011-07-08 13:25:40Z adriana 
;
_cod_original_cell_volume 4401.5(16)
_cod_original_sg_symbol_H-M Cc
_cod_database_code 4503459

loop_
_symmetry_equiv_pos_as_xyz
'x, y, z'
'x, -y, z+1/2'
'x+1/2, y+1/2, z'
'x+1/2, -y+1/2, z+1/2'

loop_
_atom_site_label
_atom_site_type_symbol
_atom_site_fract_x
_atom_site_fract_y
_atom_site_fract_z
_atom_site_U_iso_or_equiv
_atom_site_adp_type
_atom_site_occupancy
_atom_site_symmetry_multiplicity
_atom_site_calc_flag
_atom_site_refinement_flags
S1 S -0.04766(10) 0.64660(5) 0.22453(3) 0.0489(2) Uani 1 1 d .
S2 S 0.00356(9) 0.50962(5) 0.09005(3) 0.0464(2) Uani 1 1 d .
S3 S 0.10473(9) 0.24904(5) 0.07485(3) 0.0468(2) Uani 1 1 d .
S4 S 0.14996(9) 0.11261(5) -0.06021(3) 0.0473(2) Uani 1 1 d .
S5 S 0.02828(9) 1.15808(5) 0.21012(3) 0.0466(2) Uani 1 1 d .
S6 S -0.07050(9) 0.97307(5) 0.10001(3) 0.0464(2) Uani 1 1 d .
S7 S 0.19055(9) 0.76847(5) 0.05738(3) 0.0466(2) Uani 1 1 d .
S8 S 0.08920(9) 0.58439(5) -0.05304(3) 0.0470(2) Uani 1 1 d .
N1 N -0.0698(4) 0.78731(19) 0.29092(11) 0.0580(8) Uani 1 1 d .
N2 N 0.1630(4) -0.02944(19) -0.12620(10) 0.0569(8) Uani 1 1 d .
N3 N 0.0090(3) 1.30169(19) 0.27359(11) 0.0529(7) Uani 1 1 d .
N4 N 0.1002(4) 0.44210(18) -0.11559(10) 0.0563(8) Uani 1 1 d .
C1 C -0.0727(5) 0.8462(3) 0.32432(15) 0.0737(13) Uani 1 1 d .
H1 H -0.0484 0.8318 0.3558 0.088 Uiso 1 1 calc R
C2 C -0.1093(5) 0.9269(3) 0.31556(18) 0.0771(15) Uani 1 1 d .
H2 H -0.1087 0.9655 0.3403 0.093 Uiso 1 1 calc R
C3 C -0.1466(5) 0.9488(3) 0.26936(18) 0.0770(13) Uani 1 1 d .
H3 H -0.1732 1.0023 0.2620 0.092 Uiso 1 1 calc R
C4 C -0.1434(5) 0.8893(2) 0.23410(15) 0.0616(10) Uani 1 1 d .
H4 H -0.1673 0.9025 0.2024 0.074 Uiso 1 1 calc R
C5 C -0.1050(4) 0.8102(2) 0.24585(13) 0.0448(8) Uani 1 1 d .
C6 C -0.0947(4) 0.7457(2) 0.20884(12) 0.0420(8) Uani 1 1 d .
C7 C -0.1105(4) 0.7526(2) 0.16013(12) 0.0480(8) Uani 1 1 d .
H7 H -0.1369 0.8010 0.1448 0.058 Uiso 1 1 calc R
C8 C -0.0827(4) 0.6793(2) 0.13534(11) 0.0459(8) Uani 1 1 d .
H8 H -0.0880 0.6749 0.1019 0.055 Uiso 1 1 calc R
C9 C -0.0475(4) 0.6154(2) 0.16474(11) 0.0408(8) Uani 1 1 d .
C10 C -0.0096(4) 0.5328(2) 0.15099(12) 0.0408(8) Uani 1 1 d .
C11 C 0.0181(4) 0.4647(2) 0.17819(12) 0.0472(8) Uani 1 1 d .
H11 H 0.0173 0.4648 0.2117 0.057 Uiso 1 1 calc R
C12 C 0.0478(4) 0.3944(2) 0.15107(11) 0.0478(8) Uani 1 1 d .
H12 H 0.0689 0.3437 0.1648 0.057 Uiso 1 1 calc R
C13 C 0.0426(3) 0.40789(19) 0.10248(12) 0.0392(7) Uani 1 1 d .
C14 C 0.0646(4) 0.35055(19) 0.06312(12) 0.0403(8) Uani 1 1 d .
C15 C 0.0573(4) 0.3636(2) 0.01436(12) 0.0472(8) Uani 1 1 d .
H15 H 0.0361 0.4144 0.0008 0.057 Uiso 1 1 calc R
C16 C 0.0847(4) 0.2931(2) -0.01336(12) 0.0472(8) Uani 1 1 d .
H16 H 0.0822 0.2926 -0.0469 0.057 Uiso 1 1 calc R
C17 C 0.1153(4) 0.2258(2) 0.01421(12) 0.0400(7) Uani 1 1 d .
C18 C 0.1529(4) 0.14223(19) -0.00009(11) 0.0393(8) Uani 1 1 d .
C19 C 0.1909(4) 0.0788(2) 0.02915(11) 0.0456(8) Uani 1 1 d .
H19 H 0.1988 0.0833 0.0625 0.055 Uiso 1 1 calc R
C20 C 0.2171(4) 0.0056(2) 0.00376(11) 0.0448(8) Uani 1 1 d .
H20 H 0.2450 -0.0430 0.0187 0.054 Uiso 1 1 calc R
C21 C 0.1976(4) 0.01301(19) -0.04466(12) 0.0416(8) Uani 1 1 d .
C22 C 0.2032(4) -0.0516(2) -0.08140(13) 0.0438(8) Uani 1 1 d .
C23 C 0.2392(5) -0.1318(2) -0.07004(14) 0.0599(10) Uani 1 1 d .
H23 H 0.2667 -0.1457 -0.0388 0.072 Uiso 1 1 calc R
C24 C 0.1591(5) -0.0893(3) -0.15992(14) 0.0674(12) Uani 1 1 d .
H24 H 0.1315 -0.0746 -0.1910 0.081 Uiso 1 1 calc R
C25 C 0.1922(5) -0.1684(3) -0.15194(16) 0.0648(11) Uani 1 1 d .
H25 H 0.1876 -0.2070 -0.1767 0.078 Uiso 1 1 calc R
C26 C 0.2336(5) -0.1906(2) -0.10563(16) 0.0699(12) Uani 1 1 d .
H26 H 0.2573 -0.2447 -0.0987 0.084 Uiso 1 1 calc R
C27 C 0.0128(5) 1.3620(2) 0.30653(14) 0.0617(10) Uani 1 1 d .
H27 H 0.0945 1.3708 0.3237 0.074 Uiso 1 1 calc R
C28 C -0.0970(5) 1.4114(3) 0.31637(16) 0.0637(11) Uani 1 1 d .
H28 H -0.0909 1.4514 0.3403 0.076 Uiso 1 1 calc R
C29 C -0.2150(5) 1.4003(2) 0.29026(14) 0.0657(11) Uani 1 1 d .
H29 H -0.2910 1.4331 0.2961 0.079 Uiso 1 1 calc R
C30 C -0.2222(4) 1.3405(2) 0.25497(13) 0.0542(9) Uani 1 1 d .
H30 H -0.3012 1.3334 0.2361 0.065 Uiso 1 1 calc R
C31 C -0.1079(4) 1.29150(19) 0.24871(12) 0.0410(8) Uani 1 1 d .
C32 C -0.1104(4) 1.22344(19) 0.21338(11) 0.0397(7) Uani 1 1 d .
C33 C -0.2114(4) 1.2016(2) 0.18112(12) 0.0490(8) Uani 1 1 d .
H33 H -0.2934 1.2303 0.1774 0.059 Uiso 1 1 calc R
C34 C -0.1793(4) 1.1313(2) 0.15414(12) 0.0487(8) Uani 1 1 d .
H34 H -0.2376 1.1091 0.1306 0.058 Uiso 1 1 calc R
C35 C -0.0537(4) 1.0992(2) 0.16592(11) 0.0393(8) Uani 1 1 d .
C36 C 0.0125(4) 1.0277(2) 0.14580(12) 0.0408(8) Uani 1 1 d .
C37 C 0.1355(4) 0.9921(2) 0.15711(12) 0.0469(8) Uani 1 1 d .
H37 H 0.1946 1.0123 0.1811 0.056 Uiso 1 1 calc R
C38 C 0.1652(4) 0.9224(2) 0.12949(11) 0.0465(8) Uani 1 1 d .
H38 H 0.2458 0.8923 0.1329 0.056 Uiso 1 1 calc R
C39 C 0.0629(4) 0.90382(19) 0.09706(12) 0.0408(8) Uani 1 1 d .
C40 C 0.0562(4) 0.83679(19) 0.06197(12) 0.0412(8) Uani 1 1 d .
C41 C -0.0477(4) 0.8179(2) 0.02963(12) 0.0447(8) Uani 1 1 d .
H41 H -0.1282 0.8483 0.0263 0.054 Uiso 1 1 calc R
C42 C -0.0190(4) 0.74707(19) 0.00177(12) 0.0461(8) Uani 1 1 d .
H42 H -0.0794 0.7258 -0.0214 0.055 Uiso 1 1 calc R
C43 C 0.1058(4) 0.7133(2) 0.01244(12) 0.0408(8) Uani 1 1 d .
C44 C 0.1708(4) 0.64074(19) -0.00787(12) 0.0397(8) Uani 1 1 d .
C45 C 0.2941(4) 0.6078(2) 0.00375(12) 0.0492(8) Uani 1 1 d .
H45 H 0.3526 0.6300 0.0273 0.059 Uiso 1 1 calc R
C46 C 0.3264(4) 0.5369(2) -0.02283(12) 0.0475(8) Uani 1 1 d .
H46 H 0.4074 0.5074 -0.0186 0.057 Uiso 1 1 calc R
C47 C 0.2254(4) 0.51642(19) -0.05559(12) 0.0403(7) Uani 1 1 d .
C48 C 0.2176(4) 0.4476(2) -0.08983(12) 0.0416(8) Uani 1 1 d .
C49 C 0.3258(4) 0.3925(2) -0.09501(13) 0.0549(9) Uani 1 1 d .
H49 H 0.4064 0.3981 -0.0768 0.066 Uiso 1 1 calc R
C50 C 0.3102(5) 0.3295(2) -0.12772(16) 0.0707(12) Uani 1 1 d .
H50 H 0.3802 0.2914 -0.1318 0.085 Uiso 1 1 calc R
C51 C 0.1910(5) 0.3233(3) -0.15420(17) 0.0750(13) Uani 1 1 d .
H51 H 0.1792 0.2817 -0.1769 0.090 Uiso 1 1 calc R
C52 C 0.0902(5) 0.3790(3) -0.14684(15) 0.0715(12) Uani 1 1 d .
H52 H 0.0087 0.3733 -0.1646 0.086 Uiso 1 1 calc R

loop_
_atom_site_aniso_label
_atom_site_aniso_U_11
_atom_site_aniso_U_22
_atom_site_aniso_U_33
_atom_site_aniso_U_23
_atom_site_aniso_U_13
_atom_site_aniso_U_12
S1 0.0623(6) 0.0476(5) 0.0366(4) 0.0036(4) -0.0037(4) 0.0025(4)
S2 0.0581(6) 0.0414(4) 0.0395(4) 0.0039(3) -0.0031(4) 0.0037(4)
S3 0.0587(6) 0.0426(4) 0.0389(4) 0.0037(3) -0.0041(4) 0.0043(4)
S4 0.0617(6) 0.0417(4) 0.0384(4) 0.0045(3) -0.0039(4) 0.0012(4)
S5 0.0443(5) 0.0464(4) 0.0486(5) -0.0069(4) -0.0097(4) 0.0046(4)
S6 0.0454(5) 0.0454(4) 0.0479(4) -0.0060(4) -0.0076(4) 0.0054(4)
S7 0.0455(5) 0.0456(4) 0.0483(5) -0.0067(4) -0.0089(4) 0.0058(4)
S8 0.0482(5) 0.0453(5) 0.0470(5) -0.0051(4) -0.0110(4) 0.0053(4)
N1 0.063(2) 0.0651(19) 0.0455(17) -0.0061(15) -0.0018(15) -0.0030(17)
N2 0.076(2) 0.0510(18) 0.0432(16) -0.0011(13) -0.0033(16) -0.0031(16)
N3 0.0520(18) 0.0526(17) 0.0536(18) -0.0087(14) -0.0088(14) 0.0028(15)
N4 0.064(2) 0.0532(17) 0.0509(18) -0.0100(14) -0.0100(16) 0.0010(16)
C1 0.076(3) 0.096(3) 0.050(2) -0.016(2) -0.004(2) -0.015(3)
C2 0.074(3) 0.079(3) 0.080(3) -0.038(3) 0.018(3) -0.017(3)
C3 0.088(4) 0.055(2) 0.089(3) -0.022(2) 0.019(3) -0.007(2)
C4 0.068(3) 0.055(2) 0.062(2) -0.0022(19) 0.006(2) -0.002(2)
C5 0.0410(19) 0.0489(19) 0.0446(18) -0.0082(15) 0.0015(15) -0.0037(16)
C6 0.0430(19) 0.0434(18) 0.0394(17) 0.0021(14) -0.0005(15) -0.0014(15)
C7 0.055(2) 0.0417(17) 0.0474(18) 0.0021(15) -0.0048(16) 0.0030(16)
C8 0.056(2) 0.0455(18) 0.0359(16) -0.0003(14) -0.0028(15) -0.0013(16)
C9 0.040(2) 0.0444(18) 0.0376(17) -0.0014(14) -0.0022(15) -0.0039(15)
C10 0.0375(18) 0.0484(19) 0.0365(17) -0.0016(14) -0.0007(14) -0.0002(15)
C11 0.054(2) 0.0487(19) 0.0390(17) 0.0054(14) 0.0003(16) 0.0051(17)
C12 0.057(2) 0.0400(17) 0.0467(18) 0.0102(14) 0.0011(16) 0.0050(16)
C13 0.0365(18) 0.0366(16) 0.0443(18) 0.0036(14) -0.0001(15) -0.0005(14)
C14 0.0374(18) 0.0395(17) 0.0440(19) 0.0029(14) -0.0007(15) -0.0003(14)
C15 0.057(2) 0.0380(16) 0.0470(18) 0.0080(14) 0.0026(16) 0.0029(16)
C16 0.057(2) 0.0470(18) 0.0380(16) 0.0048(14) 0.0015(15) 0.0022(16)
C17 0.0410(19) 0.0383(17) 0.0406(17) 0.0004(14) -0.0039(14) -0.0041(14)
C18 0.0393(19) 0.0401(17) 0.0383(17) -0.0007(13) -0.0018(14) -0.0020(14)
C19 0.051(2) 0.0506(19) 0.0355(16) 0.0026(14) -0.0008(15) -0.0023(16)
C20 0.048(2) 0.0445(18) 0.0413(17) 0.0072(14) -0.0026(15) 0.0009(16)
C21 0.0405(19) 0.0383(17) 0.0458(18) 0.0021(14) -0.0002(15) -0.0026(14)
C22 0.043(2) 0.0422(18) 0.0458(19) 0.0004(15) 0.0049(15) -0.0068(15)
C23 0.075(3) 0.050(2) 0.054(2) 0.0009(18) 0.003(2) 0.008(2)
C24 0.095(4) 0.061(2) 0.046(2) -0.0073(18) -0.003(2) -0.009(2)
C25 0.072(3) 0.057(2) 0.066(3) -0.019(2) 0.008(2) -0.011(2)
C26 0.090(3) 0.044(2) 0.076(3) -0.0016(19) 0.010(3) 0.006(2)
C27 0.063(3) 0.062(2) 0.060(2) -0.0093(19) -0.012(2) -0.002(2)
C28 0.073(3) 0.059(2) 0.060(2) -0.0214(19) 0.003(2) -0.003(2)
C29 0.062(3) 0.063(2) 0.073(3) -0.020(2) 0.013(2) 0.006(2)
C30 0.045(2) 0.062(2) 0.056(2) -0.0083(17) 0.0020(17) 0.0001(18)
C31 0.045(2) 0.0404(17) 0.0377(16) 0.0037(14) 0.0039(15) -0.0017(15)
C32 0.0423(19) 0.0402(17) 0.0367(16) 0.0022(13) 0.0029(14) -0.0012(14)
C33 0.0389(19) 0.0493(19) 0.059(2) -0.0048(16) -0.0040(16) 0.0039(16)
C34 0.043(2) 0.0523(19) 0.0503(19) -0.0117(16) -0.0065(16) -0.0014(16)
C35 0.041(2) 0.0399(16) 0.0371(17) 0.0012(13) -0.0022(15) -0.0055(14)
C36 0.040(2) 0.0434(18) 0.0387(17) 0.0016(14) 0.0018(15) -0.0054(15)
C37 0.041(2) 0.0500(19) 0.0492(19) -0.0034(15) -0.0048(15) -0.0040(16)
C38 0.0390(19) 0.0496(19) 0.0507(19) -0.0017(15) -0.0025(15) 0.0026(15)
C39 0.0431(19) 0.0367(16) 0.0428(18) 0.0027(13) 0.0030(15) 0.0038(15)
C40 0.044(2) 0.0382(16) 0.0411(17) 0.0022(14) 0.0002(15) 0.0009(15)
C41 0.0380(18) 0.0422(18) 0.0538(19) -0.0029(14) -0.0041(15) 0.0021(15)
C42 0.045(2) 0.0474(18) 0.0456(18) -0.0047(15) -0.0055(15) -0.0066(16)
C43 0.0416(19) 0.0380(17) 0.0426(18) 0.0000(14) -0.0032(15) -0.0026(14)
C44 0.044(2) 0.0364(17) 0.0388(17) -0.0001(13) -0.0003(15) -0.0036(15)
C45 0.042(2) 0.051(2) 0.0548(19) -0.0073(16) -0.0072(16) -0.0035(16)
C46 0.0406(19) 0.0463(18) 0.0554(19) -0.0043(15) -0.0021(16) 0.0048(15)
C47 0.0424(19) 0.0360(16) 0.0427(17) 0.0008(13) 0.0031(15) -0.0028(14)
C48 0.044(2) 0.0382(17) 0.0424(17) 0.0007(14) 0.0039(15) -0.0052(15)
C49 0.050(2) 0.054(2) 0.061(2) -0.0075(17) 0.0037(18) 0.0003(17)
C50 0.070(3) 0.058(2) 0.085(3) -0.021(2) 0.020(2) 0.011(2)
C51 0.083(3) 0.074(3) 0.068(3) -0.031(2) 0.006(2) -0.008(3)
C52 0.074(3) 0.080(3) 0.060(2) -0.022(2) -0.013(2) -0.002(2)

loop_
_atom_type_symbol
_atom_type_description
_atom_type_scat_dispersion_real
_atom_type_scat_dispersion_imag
_atom_type_scat_source
C C 0.0033 0.0016 'International Tables Vol C Tables 4.2.6.8 and 6.1.1.4'
H H 0.0000 0.0000 'International Tables Vol C Tables 4.2.6.8 and 6.1.1.4'
N N 0.0061 0.0033 'International Tables Vol C Tables 4.2.6.8 and 6.1.1.4'
S S 0.1246 0.1234 'International Tables Vol C Tables 4.2.6.8 and 6.1.1.4'

loop_
_geom_angle_atom_site_label_1
_geom_angle_atom_site_label_2
_geom_angle_atom_site_label_3
_geom_angle
C6 S1 C9 92.15(16)
C13 S2 C10 91.95(16)
C14 S3 C17 92.51(16)
C18 S4 C21 91.23(15)
C32 S5 C35 91.60(16)
C39 S6 C36 91.70(17)
C40 S7 C43 92.06(17)
C47 S8 C44 91.56(16)
C1 N1 C5 116.1(3)
C22 N2 C24 116.8(3)
C31 N3 C27 117.1(3)
C48 N4 C52 116.4(3)
N1 C1 C2 124.7(4)
N1 C1 H1 117.6
C2 C1 H1 117.6
C3 C2 C1 118.2(4)
C3 C2 H2 120.9
C1 C2 H2 120.9
C2 C3 C4 118.2(4)
C2 C3 H3 120.9
C4 C3 H3 120.9
C3 C4 C5 119.9(4)
C3 C4 H4 120.0
C5 C4 H4 120.0
N1 C5 C4 122.9(3)
N1 C5 C6 115.6(3)
C4 C5 C6 121.5(3)
C7 C6 C5 128.7(3)
C7 C6 S1 110.5(2)
C5 C6 S1 120.7(3)
C6 C7 C8 113.4(3)
C6 C7 H7 123.3
C8 C7 H7 123.3
C9 C8 C7 113.8(3)
C9 C8 H8 123.1
C7 C8 H8 123.1
C8 C9 C10 127.9(3)
C8 C9 S1 110.2(2)
C10 C9 S1 121.9(2)
C11 C10 C9 131.1(3)
C11 C10 S2 110.1(3)
C9 C10 S2 118.8(3)
C10 C11 C12 114.0(3)
C10 C11 H11 123.0
C12 C11 H11 123.0
C13 C12 C11 113.3(3)
C13 C12 H12 123.4
C11 C12 H12 123.4
C12 C13 C14 129.4(3)
C12 C13 S2 110.7(2)
C14 C13 S2 119.9(2)
C15 C14 C13 129.5(3)
C15 C14 S3 109.9(2)
C13 C14 S3 120.5(2)
C14 C15 C16 114.0(3)
C14 C15 H15 123.0
C16 C15 H15 123.0
C17 C16 C15 112.9(3)
C17 C16 H16 123.6
C15 C16 H16 123.6
C16 C17 C18 130.2(3)
C16 C17 S3 110.7(3)
C18 C17 S3 119.1(2)
C19 C18 C17 127.5(3)
C19 C18 S4 111.2(2)
C17 C18 S4 121.3(2)
C18 C19 C20 113.2(3)
C18 C19 H19 123.4
C20 C19 H19 123.4
C21 C20 C19 113.3(3)
C21 C20 H20 123.4
C19 C20 H20 123.4
C20 C21 C22 128.1(3)
C20 C21 S4 111.1(3)
C22 C21 S4 120.7(3)
N2 C22 C23 122.0(3)
N2 C22 C21 115.8(3)
C23 C22 C21 122.0(3)
C26 C23 C22 119.1(4)
C26 C23 H23 120.5
C22 C23 H23 120.5
N2 C24 C25 125.0(4)
N2 C24 H24 117.5
C25 C24 H24 117.5
C24 C25 C26 117.8(4)
C24 C25 H25 121.1
C26 C25 H25 121.1
C23 C26 C25 119.4(4)
C23 C26 H26 120.3
C25 C26 H26 120.3
N3 C27 C28 123.7(4)
N3 C27 H27 118.2
C28 C27 H27 118.2
C29 C28 C27 118.2(4)
C29 C28 H28 120.9
C27 C28 H28 120.9
C28 C29 C30 120.1(4)
C28 C29 H29 120.0
C30 C29 H29 120.0
C29 C30 C31 117.8(4)
C29 C30 H30 121.1
C31 C30 H30 121.1
N3 C31 C30 123.1(3)
N3 C31 C32 116.0(3)
C30 C31 C32 120.9(3)
C33 C32 C31 129.2(3)
C33 C32 S5 111.1(2)
C31 C32 S5 119.7(3)
C32 C33 C34 113.3(3)
C32 C33 H33 123.4
C34 C33 H33 123.4
C35 C34 C33 113.2(3)
C35 C34 H34 123.4
C33 C34 H34 123.4
C34 C35 C36 128.4(3)
C34 C35 S5 110.7(2)
C36 C35 S5 120.9(3)
C37 C36 C35 130.6(3)
C37 C36 S6 110.1(3)
C35 C36 S6 119.3(3)
C36 C37 C38 114.2(3)
C36 C37 H37 122.9
C38 C37 H37 122.9
C39 C38 C37 112.6(3)
C39 C38 H38 123.7
C37 C38 H38 123.7
C38 C39 C40 128.8(3)
C38 C39 S6 111.4(2)
C40 C39 S6 119.7(2)
C41 C40 C39 128.6(3)
C41 C40 S7 111.0(2)
C39 C40 S7 120.4(2)
C40 C41 C42 112.8(3)
C40 C41 H41 123.6
C42 C41 H41 123.6
C43 C42 C41 113.2(3)
C43 C42 H42 123.4
C41 C42 H42 123.4
C42 C43 C44 129.5(3)
C42 C43 S7 111.0(3)
C44 C43 S7 119.6(3)
C45 C44 C43 128.4(3)
C45 C44 S8 110.8(3)
C43 C44 S8 120.8(3)
C44 C45 C46 114.1(3)
C44 C45 H45 122.9
C46 C45 H45 122.9
C47 C46 C45 112.4(3)
C47 C46 H46 123.8
C45 C46 H46 123.8
C46 C47 C48 130.0(3)
C46 C47 S8 111.0(2)
C48 C47 S8 119.0(3)
N4 C48 C49 122.8(3)
N4 C48 C47 115.4(3)
C49 C48 C47 121.9(3)
C50 C49 C48 118.3(4)
C50 C49 H49 120.8
C48 C49 H49 120.8
C51 C50 C49 119.4(4)
C51 C50 H50 120.3
C49 C50 H50 120.3
C52 C51 C50 118.8(4)
C52 C51 H51 120.6
C50 C51 H51 120.6
N4 C52 C51 124.3(4)
N4 C52 H52 117.8
C51 C52 H52 117.8

loop_
_geom_bond_atom_site_label_1
_geom_bond_atom_site_label_2
_geom_bond_distance
S1 C6 1.730(3)
S1 C9 1.735(3)
S2 C13 1.732(3)
S2 C10 1.740(3)
S3 C14 1.727(3)
S3 C17 1.730(3)
S4 C18 1.736(3)
S4 C21 1.738(3)
S5 C32 1.724(3)
S5 C35 1.738(3)
S6 C39 1.724(3)
S6 C36 1.737(3)
S7 C40 1.725(3)
S7 C43 1.732(3)
S8 C47 1.731(4)
S8 C44 1.732(3)
N1 C1 1.334(5)
N1 C5 1.342(5)
N2 C22 1.345(5)
N2 C24 1.350(5)
N3 C31 1.330(5)
N3 C27 1.341(5)
N4 C48 1.339(5)
N4 C52 1.346(5)
C1 C2 1.382(6)
C1 H1 0.9300
C2 C3 1.372(7)
C2 H2 0.9300
C3 C4 1.378(5)
C3 H3 0.9300
C4 C5 1.377(5)
C4 H4 0.9300
C5 C6 1.473(5)
C6 C7 1.362(4)
C7 C8 1.406(5)
C7 H7 0.9300
C8 C9 1.360(5)
C8 H8 0.9300
C9 C10 1.448(5)
C10 C11 1.365(5)
C11 C12 1.402(5)
C11 H11 0.9300
C12 C13 1.366(5)
C12 H12 0.9300
C13 C14 1.456(4)
C14 C15 1.370(5)
C15 C16 1.409(5)
C15 H15 0.9300
C16 C17 1.366(4)
C16 H16 0.9300
C17 C18 1.465(4)
C18 C19 1.359(5)
C19 C20 1.411(5)
C19 H19 0.9300
C20 C21 1.359(5)
C20 H20 0.9300
C21 C22 1.467(5)
C22 C23 1.385(5)
C23 C26 1.375(5)
C23 H23 0.9300
C24 C25 1.345(6)
C24 H24 0.9300
C25 C26 1.386(6)
C25 H25 0.9300
C26 H26 0.9300
C27 C28 1.371(6)
C27 H27 0.9300
C28 C29 1.358(6)
C28 H28 0.9300
C29 C30 1.382(5)
C29 H29 0.9300
C30 C31 1.383(5)
C30 H30 0.9300
C31 C32 1.479(4)
C32 C33 1.364(5)
C33 C34 1.405(5)
C33 H33 0.9300
C34 C35 1.365(5)
C34 H34 0.9300
C35 C36 1.447(5)
C36 C37 1.363(5)
C37 C38 1.402(5)
C37 H37 0.9300
C38 C39 1.363(5)
C38 H38 0.9300
C39 C40 1.463(4)
C40 C41 1.373(5)
C41 C42 1.419(5)
C41 H41 0.9300
C42 C43 1.363(5)
C42 H42 0.9300
C43 C44 1.459(5)
C44 C45 1.349(5)
C45 C46 1.408(5)
C45 H45 0.9300
C46 C47 1.367(5)
C46 H46 0.9300
C47 C48 1.469(4)
C48 C49 1.395(5)
C49 C50 1.375(5)
C49 H49 0.9300
C50 C51 1.365(7)
C50 H50 0.9300
C51 C52 1.356(7)
C51 H51 0.9300
C52 H52 0.9300
